data_7205148
loop_
_publ_author_name
'Wu, De-Hong'
'Ge, Jia-Zhen'
'Cai, Hong-Lin'
'Zhang, Wen'
'Xiong, Ren-Gen'

_publ_section_title
;
 Organic salt of hydrogen l-tartaric acid: a novel
 wide-temperature-range ferroelectrics with a reversible phase
 transition
;
_journal_issue 1
_journal_name_full CrystEngComm
_journal_page_first 319
_journal_paper_doi 10.1039/c0ce00109k
_journal_volume 13
_journal_year 2011
_chemical_absolute_configuration syn
_chemical_formula_moiety 'C8 H12 N, C4 H5 O6'
_chemical_formula_sum 'C12 H17 N O6'
_chemical_formula_weight 271.27
_chemical_name_systematic
;
?
;
_space_group_IT_number 1
_symmetry_cell_setting triclinic
_symmetry_space_group_name_Hall 'P 1'
_symmetry_space_group_name_H-M 'P 1'
_atom_sites_solution_hydrogens geom
_atom_sites_solution_primary direct
_atom_sites_solution_secondary difmap
_audit_creation_method SHELXL-97
_cell_angle_alpha 87.655(10)
_cell_angle_beta 82.692(10)
_cell_angle_gamma 71.8020(10)
_cell_formula_units_Z 2
_cell_length_a 6.0782(12)
_cell_length_b 7.4777(15)
_cell_length_c 14.9506(10)
_cell_measurement_reflns_used 6505
_cell_measurement_temperature 298(2)
_cell_measurement_theta_max 27.58
_cell_measurement_theta_min 3.18
_cell_volume 640.29(19)
_computing_cell_refinement CrystalClear
_computing_data_collection 'CrystalClear (Rigaku, 2005)'
_computing_data_reduction CrystalClear
_computing_molecular_graphics 'SHELXTL (Sheldrick, 2008)'
_computing_publication_material SHELXTL
_computing_structure_refinement 'SHELXL-97 (Sheldrick, 2008)'
_computing_structure_solution 'SHELXS-97 (Sheldrick, 2008)'
_diffrn_ambient_temperature 298(2)
_diffrn_detector_area_resol_mean 13.6612
_diffrn_measured_fraction_theta_full 0.997
_diffrn_measured_fraction_theta_max 0.997
_diffrn_measurement_device_type 'Mercury2 (2x2 bin mode)'
_diffrn_measurement_method CCD_Profile_fitting
_diffrn_radiation_monochromator graphite
_diffrn_radiation_source 'fine-focus sealed tube'
_diffrn_radiation_type MoK\a
_diffrn_radiation_wavelength 0.71073
_diffrn_reflns_av_R_equivalents 0.0357
_diffrn_reflns_av_sigmaI/netI 0.0441
_diffrn_reflns_limit_h_max 7
_diffrn_reflns_limit_h_min -7
_diffrn_reflns_limit_k_max 9
_diffrn_reflns_limit_k_min -9
_diffrn_reflns_limit_l_max 19
_diffrn_reflns_limit_l_min -19
_diffrn_reflns_number 6591
_diffrn_reflns_theta_full 27.48
_diffrn_reflns_theta_max 27.48
_diffrn_reflns_theta_min 3.18
_exptl_absorpt_coefficient_mu 0.113
_exptl_absorpt_correction_T_max 0.970
_exptl_absorpt_correction_T_min 0.962
_exptl_absorpt_correction_type multi-scan
_exptl_absorpt_process_details 'CrystalClear (Rigaku, 2005)'
_exptl_crystal_colour colorless
_exptl_crystal_density_diffrn 1.407
_exptl_crystal_density_method 'not measured'
_exptl_crystal_description block
_exptl_crystal_F_000 288
_exptl_crystal_size_max 0.36
_exptl_crystal_size_mid 0.32
_exptl_crystal_size_min 0.30
_refine_diff_density_max 0.235
_refine_diff_density_min -0.194
_refine_diff_density_rms 0.043
_refine_ls_abs_structure_details 'Flack H D (1983), Acta Cryst. A39, 876-881'
_refine_ls_abs_structure_Flack 10(10)
_refine_ls_extinction_method none
_refine_ls_goodness_of_fit_ref 1.058
_refine_ls_hydrogen_treatment constr
_refine_ls_matrix_type full
_refine_ls_number_parameters 353
_refine_ls_number_reflns 2930
_refine_ls_number_restraints 3
_refine_ls_restrained_S_all 1.057
_refine_ls_R_factor_all 0.0440
_refine_ls_R_factor_gt 0.0411
_refine_ls_shift/su_max 0.000
_refine_ls_shift/su_mean 0.000
_refine_ls_structure_factor_coef Fsqd
_refine_ls_weighting_details 'calc w=1/[\s^2^(Fo^2^)+(0.0515P)^2^+0.0884P] where P=(Fo^2^+2Fc^2^)/3'
_refine_ls_weighting_scheme calc
_refine_ls_wR_factor_gt 0.1009
_refine_ls_wR_factor_ref 0.1029
_reflns_number_gt 2745
_reflns_number_total 2930
_reflns_threshold_expression >2sigma(I)
_cod_data_source_file C0CE00109K.TXT
_cod_data_source_block wudh_RTP(298K)
_cod_database_code 7205148

loop_
_symmetry_equiv_pos_as_xyz
'x, y, z'

loop_
_atom_site_label
_atom_site_type_symbol
_atom_site_fract_x
_atom_site_fract_y
_atom_site_fract_z
_atom_site_U_iso_or_equiv
_atom_site_adp_type
_atom_site_occupancy
_atom_site_symmetry_multiplicity
_atom_site_calc_flag
_atom_site_refinement_flags
_atom_site_disorder_assembly
_atom_site_disorder_group
C1 C 0.2847(12) 0.9261(7) -0.1725(3) 0.0881(16) Uani 1 1 d . . .
H1A H 0.3648 1.0022 -0.1486 0.132 Uiso 1 1 calc R . .
H1B H 0.2844 0.9470 -0.2362 0.132 Uiso 1 1 calc R . .
H1C H 0.3626 0.7957 -0.1613 0.132 Uiso 1 1 calc R . .
C2 C 0.0428(10) 0.9773(6) -0.1284(2) 0.0726(13) Uani 1 1 d . . .
H2A H -0.0318 0.8939 -0.1509 0.087 Uiso 1 1 calc R . .
H2B H -0.0384 1.1039 -0.1472 0.087 Uiso 1 1 calc R . .
C3 C 0.0069(7) 0.9708(4) -0.0255(2) 0.0479(7) Uani 1 1 d . . .
C4 C -0.2129(7) 1.0239(5) 0.0204(2) 0.0549(9) Uani 1 1 d . . .
H4 H -0.3398 1.0627 -0.0124 0.066 Uiso 1 1 calc R . .
C5 C -0.2547(6) 1.0223(5) 0.1140(2) 0.0497(8) Uani 1 1 d . . .
H5 H -0.4061 1.0606 0.1434 0.060 Uiso 1 1 calc R . .
C6 C -0.0657(5) 0.9625(3) 0.16228(17) 0.0312(5) Uani 1 1 d . . .
C7 C 0.1573(5) 0.9059(4) 0.11893(19) 0.0407(6) Uani 1 1 d . . .
H7 H 0.2837 0.8648 0.1519 0.049 Uiso 1 1 calc R . .
C8 C 0.1931(6) 0.9105(5) 0.0254(2) 0.0524(8) Uani 1 1 d . . .
H8 H 0.3447 0.8725 -0.0038 0.063 Uiso 1 1 calc R . .
C9 C -0.2104(14) 0.5209(8) 1.0711(3) 0.108(2) Uani 1 1 d . . .
H9A H -0.2871 0.6433 1.0481 0.162 Uiso 1 1 calc R . .
H9B H -0.2194 0.5266 1.1355 0.162 Uiso 1 1 calc R . .
H9C H -0.2855 0.4332 1.0552 0.162 Uiso 1 1 calc R . .
C10 C 0.0358(12) 0.4589(7) 1.0318(3) 0.0851(16) Uani 1 1 d . . .
H10A H 0.1072 0.3321 1.0530 0.102 Uiso 1 1 calc R . .
H10B H 0.1131 0.5392 1.0554 0.102 Uiso 1 1 calc R . .
C11 C 0.0853(8) 0.4591(5) 0.9292(2) 0.0559(9) Uani 1 1 d . . .
C12 C 0.3116(8) 0.4050(5) 0.8883(3) 0.0634(10) Uani 1 1 d . . .
H12 H 0.4326 0.3707 0.9242 0.076 Uiso 1 1 calc R . .
C13 C 0.3655(6) 0.3998(5) 0.7955(3) 0.0529(8) Uani 1 1 d . . .
H13 H 0.5201 0.3614 0.7694 0.064 Uiso 1 1 calc R . .
C14 C 0.1862(5) 0.4526(3) 0.74246(19) 0.0332(5) Uani 1 1 d . . .
C15 C -0.0408(6) 0.5099(5) 0.7810(2) 0.0498(8) Uani 1 1 d . . .
H15 H -0.1615 0.5463 0.7451 0.060 Uiso 1 1 calc R . .
C16 C -0.0894(7) 0.5132(6) 0.8742(3) 0.0617(9) Uani 1 1 d . . .
H16 H -0.2440 0.5531 0.9003 0.074 Uiso 1 1 calc R . .
C17 C 0.2676(4) 0.2520(4) 0.32530(18) 0.0309(5) Uani 1 1 d . . .
C18 C 0.2579(4) 0.4566(3) 0.33387(18) 0.0310(5) Uani 1 1 d . . .
H18 H 0.1311 0.5169 0.3807 0.037 Uiso 1 1 calc R . .
C19 C 0.4855(4) 0.4721(3) 0.36007(17) 0.0283(5) Uani 1 1 d . . .
H19 H 0.4967 0.4360 0.4235 0.034 Uiso 1 1 calc R . .
C20 C 0.4915(5) 0.6766(3) 0.34720(18) 0.0307(5) Uani 1 1 d . . .
C21 C 0.6698(4) 0.7473(3) 0.55796(16) 0.0248(4) Uani 1 1 d . . .
C22 C 0.7182(4) 0.9332(3) 0.53335(16) 0.0250(5) Uani 1 1 d . . .
H22 H 0.5684 1.0306 0.5292 0.030 Uiso 1 1 calc R . .
C23 C 0.8264(4) 0.9828(3) 0.61237(17) 0.0258(5) Uani 1 1 d . . .
H23 H 0.7156 0.9950 0.6672 0.031 Uiso 1 1 calc R . .
C24 C 0.8805(4) 1.1684(3) 0.59561(17) 0.0278(5) Uani 1 1 d . . .
N1 N -0.1064(4) 0.9580(3) 0.26089(14) 0.0329(5) Uani 1 1 d . . .
H1D H -0.1702 1.0749 0.2818 0.049 Uiso 1 1 calc R . .
H1E H 0.0287 0.9056 0.2828 0.049 Uiso 1 1 calc R . .
H1F H -0.2023 0.8909 0.2780 0.049 Uiso 1 1 calc R . .
N2 N 0.2366(4) 0.4484(3) 0.64435(15) 0.0309(5) Uani 1 1 d . . .
H2C H 0.1768 0.3676 0.6221 0.046 Uiso 1 1 calc R . .
H2D H 0.3903 0.4122 0.6288 0.046 Uiso 1 1 calc R . .
H2E H 0.1735 0.5628 0.6223 0.046 Uiso 1 1 calc R . .
O1 O 0.2220(5) 0.1955(3) 0.25778(17) 0.0564(6) Uani 1 1 d . . .
O2 O 0.3279(4) 0.1499(3) 0.39565(15) 0.0471(5) Uani 1 1 d . . .
H2 H 0.3409 0.0400 0.3854 0.071 Uiso 1 1 calc R . .
O3 O 0.2115(4) 0.5514(3) 0.25158(17) 0.0504(6) Uani 1 1 d . . .
H3 H 0.1819 0.4823 0.2169 0.076 Uiso 1 1 calc R . .
O4 O 0.6769(3) 0.3499(3) 0.30563(16) 0.0426(5) Uani 1 1 d . . .
H4A H 0.7626 0.4092 0.2826 0.064 Uiso 1 1 calc R . .
O5 O 0.3284(4) 0.8027(3) 0.38956(18) 0.0519(6) Uani 1 1 d . . .
O6 O 0.6564(4) 0.6996(3) 0.29634(15) 0.0436(5) Uani 1 1 d . . .
O7 O 0.8197(3) 0.5991(2) 0.51740(14) 0.0354(4) Uani 1 1 d . . .
H7A H 0.7774 0.5064 0.5305 0.053 Uiso 1 1 calc R . .
O8 O 0.5112(3) 0.7413(3) 0.61440(14) 0.0392(5) Uani 1 1 d . . .
O9 O 0.8595(3) 0.9289(3) 0.45133(12) 0.0348(4) Uani 1 1 d . . .
H9 H 0.9944 0.8670 0.4573 0.052 Uiso 1 1 calc R . .
O10 O 1.0324(3) 0.8358(2) 0.62475(15) 0.0371(4) Uani 1 1 d . . .
H10 H 1.1436 0.8770 0.6183 0.056 Uiso 1 1 calc R . .
O11 O 0.7116(3) 1.3112(2) 0.58058(17) 0.0414(5) Uani 1 1 d . . .
O12 O 1.0827(3) 1.1654(3) 0.59969(15) 0.0390(4) Uani 1 1 d . . .

loop_
_atom_site_aniso_label
_atom_site_aniso_U_11
_atom_site_aniso_U_22
_atom_site_aniso_U_33
_atom_site_aniso_U_23
_atom_site_aniso_U_13
_atom_site_aniso_U_12
C1 0.150(5) 0.084(3) 0.0334(18) -0.0046(19) 0.015(2) -0.051(3)
C2 0.130(4) 0.067(2) 0.0331(16) 0.0037(16) -0.012(2) -0.047(3)
C3 0.079(2) 0.0382(15) 0.0318(14) 0.0040(11) -0.0093(14) -0.0253(15)
C4 0.065(2) 0.056(2) 0.0471(18) 0.0105(15) -0.0262(16) -0.0179(17)
C5 0.0388(16) 0.058(2) 0.0488(17) 0.0039(15) -0.0067(13) -0.0094(14)
C6 0.0416(14) 0.0254(11) 0.0290(12) 0.0019(9) -0.0036(10) -0.0144(10)
C7 0.0398(15) 0.0482(17) 0.0330(14) -0.0026(12) 0.0000(11) -0.0136(13)
C8 0.057(2) 0.062(2) 0.0364(16) -0.0033(14) 0.0070(14) -0.0213(17)
C9 0.190(7) 0.087(4) 0.041(2) -0.004(2) 0.013(3) -0.046(4)
C10 0.166(5) 0.065(3) 0.042(2) 0.0091(18) -0.028(3) -0.056(3)
C11 0.099(3) 0.0397(16) 0.0405(17) 0.0073(13) -0.0212(18) -0.0331(18)
C12 0.082(3) 0.056(2) 0.059(2) 0.0097(17) -0.041(2) -0.019(2)
C13 0.0487(18) 0.0524(19) 0.059(2) 0.0046(15) -0.0246(15) -0.0104(15)
C14 0.0402(14) 0.0229(11) 0.0395(14) 0.0050(10) -0.0108(11) -0.0124(10)
C15 0.0454(17) 0.061(2) 0.0430(17) 0.0068(15) -0.0113(13) -0.0158(15)
C16 0.066(2) 0.071(2) 0.0470(19) 0.0024(17) -0.0003(16) -0.0220(19)
C17 0.0246(11) 0.0304(12) 0.0377(13) -0.0024(10) -0.0002(9) -0.0097(10)
C18 0.0288(12) 0.0243(11) 0.0381(13) 0.0018(10) -0.0039(10) -0.0059(9)
C19 0.0328(12) 0.0210(11) 0.0314(12) 0.0009(9) -0.0024(9) -0.0095(9)
C20 0.0349(13) 0.0234(11) 0.0360(13) 0.0006(10) -0.0017(10) -0.0134(10)
C21 0.0218(10) 0.0203(10) 0.0327(12) 0.0011(9) -0.0055(9) -0.0064(8)
C22 0.0248(11) 0.0190(10) 0.0319(12) 0.0022(8) -0.0050(9) -0.0074(8)
C23 0.0284(11) 0.0175(10) 0.0326(11) 0.0018(8) -0.0052(9) -0.0081(9)
C24 0.0356(13) 0.0168(10) 0.0321(12) -0.0032(8) -0.0008(10) -0.0105(9)
N1 0.0400(12) 0.0287(10) 0.0302(11) 0.0010(8) 0.0020(9) -0.0136(9)
N2 0.0300(11) 0.0237(10) 0.0403(12) 0.0028(8) -0.0074(9) -0.0093(8)
O1 0.0782(17) 0.0503(13) 0.0527(14) -0.0018(10) -0.0215(12) -0.0319(12)
O2 0.0740(15) 0.0274(10) 0.0484(12) 0.0067(9) -0.0188(11) -0.0243(10)
O3 0.0541(13) 0.0413(12) 0.0593(14) 0.0183(10) -0.0263(11) -0.0143(10)
O4 0.0321(10) 0.0254(9) 0.0648(14) -0.0026(9) 0.0048(9) -0.0048(7)
O5 0.0524(13) 0.0208(9) 0.0773(16) -0.0069(9) 0.0202(11) -0.0139(9)
O6 0.0490(12) 0.0353(10) 0.0503(12) -0.0044(9) 0.0111(9) -0.0246(9)
O7 0.0362(10) 0.0200(8) 0.0474(11) -0.0035(7) 0.0074(8) -0.0092(7)
O8 0.0356(10) 0.0288(9) 0.0513(12) 0.0001(8) 0.0076(9) -0.0124(8)
O9 0.0412(10) 0.0336(9) 0.0295(9) 0.0069(7) -0.0032(7) -0.0130(8)
O10 0.0362(10) 0.0190(8) 0.0603(12) 0.0112(8) -0.0228(9) -0.0094(7)
O11 0.0314(9) 0.0162(8) 0.0736(14) 0.0044(8) -0.0037(9) -0.0050(7)
O12 0.0357(10) 0.0249(8) 0.0615(13) 0.0013(8) -0.0102(9) -0.0149(8)

loop_
_atom_type_symbol
_atom_type_description
_atom_type_scat_dispersion_real
_atom_type_scat_dispersion_imag
_atom_type_scat_source
C C 0.0033 0.0000 'International Tables Vol C Tables 4.2.6.8 and 6.1.1.4'
H H 0.0000 0.0000 'International Tables Vol C Tables 4.2.6.8 and 6.1.1.4'
N N 0.0061 0.0000 'International Tables Vol C Tables 4.2.6.8 and 6.1.1.4'
O O 0.0106 0.0000 'International Tables Vol C Tables 4.2.6.8 and 6.1.1.4'

loop_
_geom_angle_atom_site_label_1
_geom_angle_atom_site_label_2
_geom_angle_atom_site_label_3
_geom_angle
_geom_angle_site_symmetry_1
_geom_angle_site_symmetry_3
_geom_angle_publ_flag
C2 C1 H1A 109.5 . . ?
C2 C1 H1B 109.5 . . ?
H1A C1 H1B 109.5 . . ?
C2 C1 H1C 109.5 . . ?
H1A C1 H1C 109.5 . . ?
H1B C1 H1C 109.5 . . ?
C1 C2 C3 117.2(4) . . ?
C1 C2 H2A 108.0 . . ?
C3 C2 H2A 108.0 . . ?
C1 C2 H2B 108.0 . . ?
C3 C2 H2B 108.0 . . ?
H2A C2 H2B 107.2 . . ?
C4 C3 C8 117.2(3) . . ?
C4 C3 C2 120.6(4) . . ?
C8 C3 C2 122.1(4) . . ?
C3 C4 C5 122.8(3) . . ?
C3 C4 H4 118.6 . . ?
C5 C4 H4 118.6 . . ?
C6 C5 C4 118.3(3) . . ?
C6 C5 H5 120.8 . . ?
C4 C5 H5 120.8 . . ?
C7 C6 C5 120.7(3) . . ?
C7 C6 N1 120.2(2) . . ?
C5 C6 N1 119.1(3) . . ?
C6 C7 C8 119.5(3) . . ?
C6 C7 H7 120.2 . . ?
C8 C7 H7 120.2 . . ?
C7 C8 C3 121.4(3) . . ?
C7 C8 H8 119.3 . . ?
C3 C8 H8 119.3 . . ?
C10 C9 H9A 109.5 . . ?
C10 C9 H9B 109.5 . . ?
H9A C9 H9B 109.5 . . ?
C10 C9 H9C 109.5 . . ?
H9A C9 H9C 109.5 . . ?
H9B C9 H9C 109.5 . . ?
C9 C10 C11 117.1(5) . . ?
C9 C10 H10A 108.0 . . ?
C11 C10 H10A 108.0 . . ?
C9 C10 H10B 108.0 . . ?
C11 C10 H10B 108.0 . . ?
H10A C10 H10B 107.3 . . ?
C12 C11 C16 117.4(3) . . ?
C12 C11 C10 120.0(4) . . ?
C16 C11 C10 122.6(4) . . ?
C11 C12 C13 122.2(3) . . ?
C11 C12 H12 118.9 . . ?
C13 C12 H12 118.9 . . ?
C14 C13 C12 118.8(4) . . ?
C14 C13 H13 120.6 . . ?
C12 C13 H13 120.6 . . ?
C15 C14 C13 120.5(3) . . ?
C15 C14 N2 119.2(2) . . ?
C13 C14 N2 120.3(3) . . ?
C14 C15 C16 119.4(3) . . ?
C14 C15 H15 120.3 . . ?
C16 C15 H15 120.3 . . ?
C11 C16 C15 121.7(4) . . ?
C11 C16 H16 119.2 . . ?
C15 C16 H16 119.2 . . ?
O1 C17 O2 124.9(3) . . ?
O1 C17 C18 121.0(3) . . ?
O2 C17 C18 114.1(2) . . ?
O3 C18 C17 109.8(2) . . ?
O3 C18 C19 109.6(2) . . ?
C17 C18 C19 111.47(19) . . ?
O3 C18 H18 108.6 . . ?
C17 C18 H18 108.6 . . ?
C19 C18 H18 108.6 . . ?
O4 C19 C18 109.7(2) . . ?
O4 C19 C20 109.5(2) . . ?
C18 C19 C20 110.0(2) . . ?
O4 C19 H19 109.2 . . ?
C18 C19 H19 109.2 . . ?
C20 C19 H19 109.2 . . ?
O6 C20 O5 126.5(2) . . ?
O6 C20 C19 116.5(2) . . ?
O5 C20 C19 117.0(2) . . ?
O8 C21 O7 124.0(2) . . ?
O8 C21 C22 121.1(2) . . ?
O7 C21 C22 114.8(2) . . ?
O9 C22 C21 114.08(19) . . ?
O9 C22 C23 111.77(19) . . ?
C21 C22 C23 106.58(19) . . ?
O9 C22 H22 108.1 . . ?
C21 C22 H22 108.1 . . ?
C23 C22 H22 108.1 . . ?
O10 C23 C24 110.09(19) . . ?
O10 C23 C22 109.04(19) . . ?
C24 C23 C22 111.29(19) . . ?
O10 C23 H23 108.8 . . ?
C24 C23 H23 108.8 . . ?
C22 C23 H23 108.8 . . ?
O12 C24 O11 126.3(2) . . ?
O12 C24 C23 117.1(2) . . ?
O11 C24 C23 116.6(2) . . ?
C6 N1 H1D 109.5 . . ?
C6 N1 H1E 109.5 . . ?
H1D N1 H1E 109.5 . . ?
C6 N1 H1F 109.5 . . ?
H1D N1 H1F 109.5 . . ?
H1E N1 H1F 109.5 . . ?
C14 N2 H2C 109.5 . . ?
C14 N2 H2D 109.5 . . ?
H2C N2 H2D 109.5 . . ?
C14 N2 H2E 109.5 . . ?
H2C N2 H2E 109.5 . . ?
H2D N2 H2E 109.5 . . ?
C17 O2 H2 109.5 . . ?
C18 O3 H3 109.5 . . ?
C19 O4 H4A 109.5 . . ?
C21 O7 H7A 109.5 . . ?
C22 O9 H9 109.5 . . ?
C23 O10 H10 109.5 . . ?

loop_
_geom_bond_atom_site_label_1
_geom_bond_atom_site_label_2
_geom_bond_distance
_geom_bond_site_symmetry_2
_geom_bond_publ_flag
C1 C2 1.472(8) . ?
C1 H1A 0.9600 . ?
C1 H1B 0.9600 . ?
C1 H1C 0.9600 . ?
C2 C3 1.527(4) . ?
C2 H2A 0.9700 . ?
C2 H2B 0.9700 . ?
C3 C4 1.368(6) . ?
C3 C8 1.391(5) . ?
C4 C5 1.391(5) . ?
C4 H4 0.9300 . ?
C5 C6 1.380(4) . ?
C5 H5 0.9300 . ?
C6 C7 1.370(4) . ?
C6 N1 1.464(3) . ?
C7 C8 1.388(4) . ?
C7 H7 0.9300 . ?
C8 H8 0.9300 . ?
C9 C10 1.471(10) . ?
C9 H9A 0.9600 . ?
C9 H9B 0.9600 . ?
C9 H9C 0.9600 . ?
C10 C11 1.525(5) . ?
C10 H10A 0.9700 . ?
C10 H10B 0.9700 . ?
C11 C12 1.375(6) . ?
C11 C16 1.376(6) . ?
C12 C13 1.384(6) . ?
C12 H12 0.9300 . ?
C13 C14 1.378(4) . ?
C13 H13 0.9300 . ?
C14 C15 1.367(4) . ?
C14 N2 1.459(4) . ?
C15 C16 1.387(5) . ?
C15 H15 0.9300 . ?
C16 H16 0.9300 . ?
C17 O1 1.206(4) . ?
C17 O2 1.296(3) . ?
C17 C18 1.523(3) . ?
C18 O3 1.410(3) . ?
C18 C19 1.524(3) . ?
C18 H18 0.9800 . ?
C19 O4 1.416(3) . ?
C19 C20 1.545(3) . ?
C19 H19 0.9800 . ?
C20 O6 1.231(3) . ?
C20 O5 1.256(3) . ?
C21 O8 1.209(3) . ?
C21 O7 1.308(3) . ?
C21 C22 1.529(3) . ?
C22 O9 1.400(3) . ?
C22 C23 1.534(3) . ?
C22 H22 0.9800 . ?
C23 O10 1.412(3) . ?
C23 C24 1.527(3) . ?
C23 H23 0.9800 . ?
C24 O12 1.232(3) . ?
C24 O11 1.265(3) . ?
N1 H1D 0.8900 . ?
N1 H1E 0.8900 . ?
N1 H1F 0.8900 . ?
N2 H2C 0.8900 . ?
N2 H2D 0.8900 . ?
N2 H2E 0.8900 . ?
O2 H2 0.8200 . ?
O3 H3 0.8200 . ?
O4 H4A 0.8200 . ?
O7 H7A 0.8200 . ?
O9 H9 0.8200 . ?
O10 H10 0.8200 . ?

loop_
_geom_hbond_atom_site_label_D
_geom_hbond_atom_site_label_H
_geom_hbond_atom_site_label_A
_geom_hbond_distance_DH
_geom_hbond_distance_HA
_geom_hbond_distance_DA
_geom_hbond_angle_DHA
_geom_hbond_site_symmetry_A
N1 H1D O4 0.89 2.00 2.880(3) 169.6 1_465
N1 H1E O5 0.89 2.49 3.350(4) 161.6 .
N1 H1E O3 0.89 2.57 3.048(3) 114.6 .
N1 H1F O6 0.89 1.88 2.749(3) 164.9 1_455
N2 H2C O12 0.89 1.83 2.704(3) 165.8 1_445
N2 H2D O11 0.89 1.92 2.798(3) 170.8 1_545
N2 H2E O10 0.89 1.95 2.792(3) 156.9 1_455
O2 H2 O5 0.82 1.80 2.601(3) 165.9 1_545
O3 H3 O1 0.82 2.15 2.640(3) 118.1 .
O4 H4A O6 0.82 2.07 2.578(3) 119.4 .
O7 H7A O11 0.82 1.75 2.553(3) 167.5 1_545
O9 H9 O5 0.82 2.07 2.755(3) 140.8 1_655
O10 H10 O12 0.82 2.08 2.583(2) 119.0 .
O10 H10 O8 0.82 2.14 2.757(3) 132.1 1_655
O9 H9 O10 0.82 2.54 2.898(3) 108.0 .
C18 H18 O7 0.98 2.55 3.517(3) 167.1 1_455
C22 H22 O2 0.98 2.59 3.326(3) 132.1 1_565

loop_
_geom_torsion_atom_site_label_1
_geom_torsion_atom_site_label_2
_geom_torsion_atom_site_label_3
_geom_torsion_atom_site_label_4
_geom_torsion
_geom_torsion_site_symmetry_1
_geom_torsion_site_symmetry_2
_geom_torsion_site_symmetry_3
_geom_torsion_site_symmetry_4
_geom_torsion_publ_flag
C1 C2 C3 C4 177.3(4) . . . . ?
C1 C2 C3 C8 -3.1(5) . . . . ?
C8 C3 C4 C5 1.0(5) . . . . ?
C2 C3 C4 C5 -179.3(3) . . . . ?
C3 C4 C5 C6 -0.8(5) . . . . ?
C4 C5 C6 C7 -0.1(5) . . . . ?
C4 C5 C6 N1 -179.4(3) . . . . ?
C5 C6 C7 C8 0.5(5) . . . . ?
N1 C6 C7 C8 179.9(3) . . . . ?
C6 C7 C8 C3 -0.2(5) . . . . ?
C4 C3 C8 C7 -0.5(5) . . . . ?
C2 C3 C8 C7 179.9(3) . . . . ?
C9 C10 C11 C12 179.2(4) . . . . ?
C9 C10 C11 C16 -0.3(6) . . . . ?
C16 C11 C12 C13 -1.5(6) . . . . ?
C10 C11 C12 C13 178.9(3) . . . . ?
C11 C12 C13 C14 0.7(6) . . . . ?
C12 C13 C14 C15 0.3(5) . . . . ?
C12 C13 C14 N2 -179.8(3) . . . . ?
C13 C14 C15 C16 -0.4(5) . . . . ?
N2 C14 C15 C16 179.7(3) . . . . ?
C12 C11 C16 C15 1.4(6) . . . . ?
C10 C11 C16 C15 -179.1(4) . . . . ?
C14 C15 C16 C11 -0.4(6) . . . . ?
O1 C17 C18 O3 -5.1(4) . . . . ?
O2 C17 C18 O3 174.8(2) . . . . ?
O1 C17 C18 C19 -126.8(3) . . . . ?
O2 C17 C18 C19 53.2(3) . . . . ?
O3 C18 C19 O4 -75.0(3) . . . . ?
C17 C18 C19 O4 46.7(3) . . . . ?
O3 C18 C19 C20 45.5(3) . . . . ?
C17 C18 C19 C20 167.2(2) . . . . ?
O4 C19 C20 O6 -1.9(3) . . . . ?
C18 C19 C20 O6 -122.5(3) . . . . ?
O4 C19 C20 O5 178.2(2) . . . . ?
C18 C19 C20 O5 57.6(3) . . . . ?
O8 C21 C22 O9 -162.8(2) . . . . ?
O7 C21 C22 O9 21.0(3) . . . . ?
O8 C21 C22 C23 73.4(3) . . . . ?
O7 C21 C22 C23 -102.8(2) . . . . ?
O9 C22 C23 O10 -66.4(2) . . . . ?
C21 C22 C23 O10 58.9(2) . . . . ?
O9 C22 C23 C24 55.3(3) . . . . ?
C21 C22 C23 C24 -179.47(18) . . . . ?
O10 C23 C24 O12 -3.5(3) . . . . ?
C22 C23 C24 O12 -124.5(2) . . . . ?
O10 C23 C24 O11 177.9(2) . . . . ?
C22 C23 C24 O11 56.8(3) . . . . ?
